data_4119937
loop_
_publ_author_name
'Muhammad Sajid'
'Gerald Kehr'
'Thomas Wiegand'
'Hellmut Eckert'
'Christian Schwickert'
'Rainer P\"ottgen'
'Allan Jay P. Cardenas'
'Timothy H. Warren'
'Roland Fr\"ohlich'
'Constantin G. Daniliuc'
'Gerhard Erker'

_publ_section_title
;
 Noninteracting, Vicinal Frustrated P/B-Lewis Pair at the Norbornane
 Framework: Synthesis, Characterization, and Reactions
;
_journal_name_full 'Journal of the American Chemical Society'
_journal_page_first 8882
_journal_page_last 8895
_journal_paper_doi 10.1021/ja400338e
_journal_volume 135
_journal_year 2013
_chemical_absolute_configuration ad
_chemical_formula_sum 'C38 H34 B Cl2 F10 N O P'
_chemical_formula_weight 823.34
_chemical_name_systematic
; 
 ? 
;
_space_group_IT_number 4
_symmetry_cell_setting monoclinic
_symmetry_space_group_name_Hall 'P 2yb'
_symmetry_space_group_name_H-M 'P 1 21 1'
_atom_sites_solution_hydrogens geom
_atom_sites_solution_primary direct
_atom_sites_solution_secondary difmap
_audit_creation_method SHELXL-97
_cell_angle_alpha 90.00
_cell_angle_beta 113.061(2)
_cell_angle_gamma 90.00
_cell_formula_units_Z 2
_cell_length_a 10.5699(3)
_cell_length_b 17.6128(6)
_cell_length_c 10.9505(5)
_cell_measurement_reflns_used 2854
_cell_measurement_temperature 223(2)
_cell_measurement_theta_max 68.25
_cell_measurement_theta_min 0.88
_cell_volume 1875.70(12)
_computing_cell_refinement 'Collect (Nonius B.V., 1998)'
_computing_data_collection 'Collect (Nonius B.V., 1998)'
_computing_data_reduction 'Denzo-SMN (Otwinowski & Minor, 1997)'
_computing_molecular_graphics 'XP (BrukerAXS, 2000)'
_computing_publication_material 'SHELXL-97 (Sheldrick, 1997)'
_computing_structure_refinement 'SHELXL-97 (Sheldrick, 1997)'
_computing_structure_solution 'SHELXS-97 (Sheldrick, 1990)'
_diffrn_ambient_temperature 223(2)
_diffrn_measured_fraction_theta_full 0.953
_diffrn_measured_fraction_theta_max 0.953
_diffrn_measurement_device_type 'Nonius KappaCCD APEXII'
_diffrn_measurement_method '\w and \f scans'
_diffrn_radiation_monochromator graphite
_diffrn_radiation_source 'fine-focus sealed tube'
_diffrn_radiation_type CuK\a
_diffrn_radiation_wavelength 1.54178
_diffrn_reflns_av_R_equivalents 0.039
_diffrn_reflns_av_sigmaI/netI 0.0291
_diffrn_reflns_limit_h_max 12
_diffrn_reflns_limit_h_min -12
_diffrn_reflns_limit_k_max 19
_diffrn_reflns_limit_k_min -20
_diffrn_reflns_limit_l_max 12
_diffrn_reflns_limit_l_min -13
_diffrn_reflns_number 10974
_diffrn_reflns_theta_full 67.13
_diffrn_reflns_theta_max 67.13
_diffrn_reflns_theta_min 5.06
_exptl_absorpt_coefficient_mu 2.697
_exptl_absorpt_correction_T_max 0.7742
_exptl_absorpt_correction_T_min 0.4520
_exptl_absorpt_correction_type multi-scan
_exptl_absorpt_process_details 'Denzo (Otwinowski, Borek, Majewski & Minor, 2003)'
_exptl_crystal_colour 'pale green'
_exptl_crystal_density_diffrn 1.458
_exptl_crystal_description plate
_exptl_crystal_F_000 842
_exptl_crystal_size_max 0.35
_exptl_crystal_size_mid 0.25
_exptl_crystal_size_min 0.10
_refine_diff_density_max 0.488
_refine_diff_density_min -0.285
_refine_diff_density_rms 0.041
_refine_ls_abs_structure_details 'Flack H D (1983), Acta Cryst. A39, 876-881'
_refine_ls_abs_structure_Flack 0.03(2)
_refine_ls_extinction_method none
_refine_ls_goodness_of_fit_ref 1.045
_refine_ls_hydrogen_treatment constr
_refine_ls_matrix_type full
_refine_ls_number_parameters 521
_refine_ls_number_reflns 5757
_refine_ls_number_restraints 38
_refine_ls_restrained_S_all 1.150
_refine_ls_R_factor_all 0.0402
_refine_ls_R_factor_gt 0.0396
_refine_ls_shift/su_max 0.000
_refine_ls_shift/su_mean 0.000
_refine_ls_structure_factor_coef Fsqd
_refine_ls_weighting_details 'calc w=1/[\s^2^(Fo^2^)+(0.0579P)^2^+0.7545P] where P=(Fo^2^+2Fc^2^)/3'
_refine_ls_weighting_scheme calc
_refine_ls_wR_factor_gt 0.1048
_refine_ls_wR_factor_ref 0.1056
_reflns_number_gt 5666
_reflns_number_total 5757
_reflns_threshold_expression >2sigma(I)
_cod_data_source_file ja400338e_si_002_6.cif
_cod_data_source_block erk6552
_cod_database_code 4119937

loop_
_symmetry_equiv_pos_as_xyz
'x, y, z'
'-x, y+1/2, -z'

loop_
_atom_site_label
_atom_site_type_symbol
_atom_site_fract_x
_atom_site_fract_y
_atom_site_fract_z
_atom_site_U_iso_or_equiv
_atom_site_adp_type
_atom_site_occupancy
_atom_site_symmetry_multiplicity
_atom_site_calc_flag
_atom_site_refinement_flags
_atom_site_disorder_assembly
_atom_site_disorder_group
P1 P 0.40530(6) 0.48735(4) 0.38521(6) 0.02912(15) Uani 1 1 d . . .
B1 B 0.4151(3) 0.4786(2) 0.6474(3) 0.0349(6) Uani 1 1 d . . .
O1 O 0.3207(2) 0.59675(12) 0.4975(2) 0.0445(5) Uani 1 1 d . . .
N1 N 0.3724(2) 0.52927(13) 0.5141(2) 0.0334(5) Uani 1 1 d . . .
C1 C 0.5902(3) 0.34625(17) 0.4893(3) 0.0414(7) Uani 1 1 d . . .
H1 H 0.6610 0.3505 0.4515 0.050 Uiso 1 1 calc R . .
C2 C 0.5218(3) 0.42199(15) 0.4996(3) 0.0317(6) Uani 1 1 d . . .
H2 H 0.5975 0.4538 0.5605 0.038 Uiso 1 1 calc R . .
C3 C 0.4342(3) 0.39938(16) 0.5814(3) 0.0328(6) Uani 1 1 d . . .
H3 H 0.3420 0.3855 0.5154 0.039 Uiso 1 1 calc R . .
C4 C 0.5044(3) 0.32359(18) 0.6462(3) 0.0435(7) Uani 1 1 d . . .
H4 H 0.5055 0.3135 0.7355 0.052 Uiso 1 1 calc R . .
C5 C 0.4356(4) 0.26133(18) 0.5416(3) 0.0475(7) Uani 1 1 d . . .
H5A H 0.3352 0.2635 0.5101 0.057 Uiso 1 1 calc R . .
H5B H 0.4672 0.2106 0.5773 0.057 Uiso 1 1 calc R . .
C6 C 0.4848(4) 0.28219(17) 0.4295(3) 0.0457(7) Uani 1 1 d . . .
H6A H 0.5277 0.2384 0.4057 0.055 Uiso 1 1 calc R . .
H6B H 0.4077 0.2998 0.3501 0.055 Uiso 1 1 calc R . .
C7 C 0.6468(3) 0.3262(2) 0.6388(3) 0.0474(7) Uani 1 1 d . . .
H7A H 0.6941 0.2771 0.6585 0.057 Uiso 1 1 calc R . .
H7B H 0.7062 0.3659 0.6949 0.057 Uiso 1 1 calc R . .
C11 C 0.2635(3) 0.43638(15) 0.2613(3) 0.0330(6) Uani 1 1 d . . .
C12 C 0.1309(3) 0.42965(17) 0.2629(3) 0.0367(6) Uani 1 1 d . . .
C13 C 0.0362(3) 0.38330(19) 0.1672(3) 0.0424(7) Uani 1 1 d . . .
H13 H -0.0521 0.3781 0.1678 0.051 Uiso 1 1 calc R . .
C14 C 0.0653(3) 0.34473(19) 0.0720(3) 0.0471(7) Uani 1 1 d . . .
C15 C 0.1942(3) 0.35430(19) 0.0692(3) 0.0442(7) Uani 1 1 d . . .
H15 H 0.2149 0.3294 0.0033 0.053 Uiso 1 1 calc R . .
C16 C 0.2941(3) 0.39984(17) 0.1616(3) 0.0375(6) Uani 1 1 d . . .
C17 C 0.0821(3) 0.4690(2) 0.3583(3) 0.0463(8) Uani 1 1 d . . .
H17A H -0.0133 0.4559 0.3374 0.069 Uiso 1 1 calc R . .
H17B H 0.0901 0.5235 0.3509 0.069 Uiso 1 1 calc R . .
H17C H 0.1379 0.4531 0.4482 0.069 Uiso 1 1 calc R . .
C18 C -0.0404(4) 0.2927(2) -0.0243(4) 0.0639(10) Uani 1 1 d . . .
H18A H -0.0642 0.2531 0.0245 0.096 Uiso 1 1 calc R . .
H18B H -0.0029 0.2699 -0.0835 0.096 Uiso 1 1 calc R . .
H18C H -0.1221 0.3216 -0.0757 0.096 Uiso 1 1 calc R . .
C19 C 0.4318(3) 0.4052(2) 0.1495(3) 0.0477(7) Uani 1 1 d . . .
H19A H 0.4403 0.3638 0.0946 0.072 Uiso 1 1 calc R . .
H19B H 0.5052 0.4018 0.2370 0.072 Uiso 1 1 calc R . .
H19C H 0.4380 0.4533 0.1090 0.072 Uiso 1 1 calc R . .
C21 C 0.4664(3) 0.55890(16) 0.3031(3) 0.0326(6) Uani 1 1 d . . .
C22 C 0.3648(3) 0.60494(17) 0.2076(3) 0.0398(6) Uani 1 1 d . . .
C23 C 0.4066(4) 0.65595(19) 0.1329(3) 0.0475(7) Uani 1 1 d . . .
H23 H 0.3399 0.6863 0.0692 0.057 Uiso 1 1 calc R . .
C24 C 0.5423(4) 0.66331(19) 0.1492(3) 0.0507(8) Uani 1 1 d . . .
C25 C 0.6380(4) 0.61911(18) 0.2435(3) 0.0461(7) Uani 1 1 d . . .
H25 H 0.7307 0.6245 0.2560 0.055 Uiso 1 1 calc R . .
C26 C 0.6056(3) 0.56672(17) 0.3217(3) 0.0388(6) Uani 1 1 d . . .
C27 C 0.2139(3) 0.6043(2) 0.1812(3) 0.0484(7) Uani 1 1 d . . .
H27A H 0.1731 0.6523 0.1421 0.073 Uiso 1 1 calc R . .
H27B H 0.2023 0.5968 0.2639 0.073 Uiso 1 1 calc R . .
H27C H 0.1691 0.5633 0.1204 0.073 Uiso 1 1 calc R . .
C28 C 0.5826(5) 0.7190(2) 0.0655(5) 0.0722(12) Uani 1 1 d . . .
H28A H 0.5388 0.7046 -0.0272 0.108 Uiso 1 1 calc R . .
H28B H 0.6817 0.7183 0.0927 0.108 Uiso 1 1 calc R . .
H28C H 0.5532 0.7696 0.0774 0.108 Uiso 1 1 calc R . .
C29 C 0.7232(3) 0.5219(2) 0.4201(4) 0.0504(8) Uani 1 1 d . . .
H29A H 0.8080 0.5354 0.4108 0.076 Uiso 1 1 calc R . .
H29B H 0.7059 0.4681 0.4032 0.076 Uiso 1 1 calc R . .
H29C H 0.7314 0.5335 0.5095 0.076 Uiso 1 1 calc R . .
C31 C 0.5566(3) 0.50956(17) 0.7662(3) 0.0371(6) Uani 1 1 d . . .
C32 C 0.5980(3) 0.4763(2) 0.8904(3) 0.0428(7) Uani 1 1 d . . .
F32 F 0.5276(2) 0.41567(13) 0.90762(17) 0.0548(5) Uani 1 1 d . . .
C33 C 0.7066(3) 0.5013(2) 1.0023(3) 0.0515(9) Uani 1 1 d . . .
F33 F 0.7370(2) 0.46700(16) 1.11954(19) 0.0705(7) Uani 1 1 d . . .
C34 C 0.7816(3) 0.5622(3) 0.9918(3) 0.0569(9) Uani 1 1 d . . .
F34 F 0.8876(2) 0.58796(18) 1.0988(2) 0.0841(8) Uani 1 1 d . . .
C35 C 0.7483(3) 0.5967(2) 0.8704(4) 0.0541(9) Uani 1 1 d . . .
F35 F 0.8219(2) 0.65627(15) 0.8583(3) 0.0787(7) Uani 1 1 d . . .
C36 C 0.6387(3) 0.56993(18) 0.7611(3) 0.0419(7) Uani 1 1 d . . .
F36 F 0.6141(2) 0.60627(11) 0.6450(2) 0.0548(5) Uani 1 1 d . . .
C41 C 0.2901(3) 0.4840(2) 0.7015(3) 0.0400(6) Uani 1 1 d . . .
C42 C 0.2027(3) 0.4246(2) 0.6976(3) 0.0483(8) Uani 1 1 d . . .
F42 F 0.2187(2) 0.35533(13) 0.6527(2) 0.0637(6) Uani 1 1 d . . .
C43 C 0.0945(4) 0.4306(3) 0.7387(4) 0.0629(10) Uani 1 1 d . . .
F43 F 0.0118(3) 0.3708(2) 0.7276(3) 0.0916(9) Uani 1 1 d . . .
C44 C 0.0722(4) 0.4983(3) 0.7890(4) 0.0691(12) Uani 1 1 d . . .
F44 F -0.0343(3) 0.5036(2) 0.8272(3) 0.1047(11) Uani 1 1 d . . .
C45 C 0.1562(4) 0.5575(3) 0.7982(4) 0.0615(10) Uani 1 1 d . . .
F45 F 0.1367(3) 0.62448(18) 0.8486(3) 0.0863(8) Uani 1 1 d . . .
C46 C 0.2636(3) 0.5503(2) 0.7551(3) 0.0481(8) Uani 1 1 d . . .
F46 F 0.3435(2) 0.61161(12) 0.7698(2) 0.0599(5) Uani 1 1 d . . .
C51 C 1.1273(12) 0.7339(7) 0.5356(17) 0.102(3) Uani 0.752(5) 1 d PDU A 1
H51A H 1.1090 0.7674 0.4591 0.123 Uiso 0.752(5) 1 calc PR A 1
H51B H 1.2021 0.6995 0.5405 0.123 Uiso 0.752(5) 1 calc PR A 1
Cl1 Cl 0.9789(3) 0.6800(2) 0.5106(5) 0.196(2) Uani 0.752(5) 1 d PDU A 1
Cl2 Cl 1.1812(5) 0.78951(16) 0.6820(5) 0.1460(15) Uani 0.752(5) 1 d PDU A 1
C51A C 1.117(4) 0.711(2) 0.528(3) 0.089(9) Uani 0.248(5) 1 d PDU A 2
H51C H 1.2105 0.7117 0.5300 0.107 Uiso 0.248(5) 1 calc PR A 2
H51D H 1.1108 0.6684 0.5823 0.107 Uiso 0.248(5) 1 calc PR A 2
Cl1A Cl 0.9999(8) 0.6956(6) 0.3620(10) 0.140(4) Uani 0.248(5) 1 d PDU A 2
Cl2A Cl 1.0927(10) 0.7964(6) 0.6037(10) 0.136(3) Uani 0.248(5) 1 d PDU A 2

loop_
_atom_site_aniso_label
_atom_site_aniso_U_11
_atom_site_aniso_U_22
_atom_site_aniso_U_33
_atom_site_aniso_U_23
_atom_site_aniso_U_13
_atom_site_aniso_U_12
P1 0.0323(3) 0.0265(3) 0.0303(3) -0.0001(3) 0.0142(2) 0.0002(3)
B1 0.0364(15) 0.0367(17) 0.0331(15) 0.0000(14) 0.0152(12) 0.0016(13)
O1 0.0550(12) 0.0336(11) 0.0455(11) -0.0009(9) 0.0202(10) 0.0124(9)
N1 0.0364(11) 0.0282(12) 0.0363(12) -0.0014(10) 0.0149(9) 0.0030(9)
C1 0.0460(15) 0.0319(15) 0.0515(17) 0.0045(13) 0.0248(14) 0.0106(12)
C2 0.0354(12) 0.0276(14) 0.0345(13) 0.0027(11) 0.0162(11) 0.0007(11)
C3 0.0364(13) 0.0320(14) 0.0306(13) 0.0026(11) 0.0137(11) 0.0005(11)
C4 0.0572(17) 0.0359(15) 0.0406(16) 0.0083(13) 0.0226(14) 0.0046(13)
C5 0.065(2) 0.0278(15) 0.0525(18) 0.0054(14) 0.0255(16) 0.0008(14)
C6 0.0600(18) 0.0305(16) 0.0496(17) 0.0000(13) 0.0247(15) 0.0028(13)
C7 0.0460(16) 0.0411(17) 0.0522(18) 0.0125(14) 0.0160(14) 0.0145(14)
C11 0.0379(13) 0.0268(13) 0.0347(14) 0.0004(11) 0.0147(11) -0.0011(11)
C12 0.0371(13) 0.0366(15) 0.0352(14) 0.0019(12) 0.0130(11) -0.0014(12)
C13 0.0360(14) 0.0424(16) 0.0426(16) 0.0024(13) 0.0086(12) -0.0050(12)
C14 0.0472(16) 0.0421(17) 0.0415(16) 0.0024(14) 0.0060(13) -0.0068(13)
C15 0.0560(17) 0.0378(16) 0.0343(15) -0.0060(13) 0.0128(13) -0.0006(13)
C16 0.0435(15) 0.0341(15) 0.0364(14) 0.0007(12) 0.0174(12) -0.0009(12)
C17 0.0356(14) 0.060(2) 0.0438(16) -0.0050(15) 0.0160(13) -0.0015(13)
C18 0.064(2) 0.057(2) 0.053(2) -0.0101(18) 0.0038(17) -0.0153(18)
C19 0.0592(18) 0.0497(19) 0.0446(17) -0.0114(15) 0.0315(15) -0.0027(15)
C21 0.0394(14) 0.0262(13) 0.0339(14) -0.0013(11) 0.0164(11) -0.0011(11)
C22 0.0511(16) 0.0313(15) 0.0387(15) 0.0004(12) 0.0195(13) 0.0009(12)
C23 0.066(2) 0.0338(15) 0.0440(16) 0.0079(14) 0.0229(15) 0.0001(14)
C24 0.079(2) 0.0353(17) 0.0512(18) -0.0002(14) 0.0394(18) -0.0054(16)
C25 0.0594(19) 0.0375(16) 0.0561(19) -0.0011(15) 0.0384(16) -0.0092(14)
C26 0.0458(16) 0.0319(15) 0.0428(16) -0.0043(12) 0.0218(13) -0.0035(12)
C27 0.0450(16) 0.0430(17) 0.0527(18) 0.0123(15) 0.0143(14) 0.0069(14)
C28 0.114(3) 0.050(2) 0.081(3) 0.013(2) 0.069(3) -0.005(2)
C29 0.0367(15) 0.0504(18) 0.069(2) 0.0092(17) 0.0255(15) -0.0020(13)
C31 0.0403(14) 0.0385(16) 0.0347(14) -0.0047(12) 0.0172(12) 0.0037(11)
C32 0.0413(15) 0.0537(19) 0.0342(14) -0.0019(14) 0.0155(12) 0.0057(14)
F32 0.0623(11) 0.0650(13) 0.0400(9) 0.0086(9) 0.0232(8) -0.0020(9)
C33 0.0416(15) 0.074(3) 0.0362(16) -0.0049(16) 0.0123(13) 0.0139(16)
F33 0.0586(11) 0.111(2) 0.0334(9) 0.0076(10) 0.0092(8) 0.0239(12)
C34 0.0362(16) 0.080(3) 0.0447(18) -0.0188(18) 0.0047(14) 0.0044(16)
F34 0.0474(12) 0.119(2) 0.0634(13) -0.0328(15) -0.0025(10) -0.0045(12)
C35 0.0388(16) 0.0521(19) 0.069(2) -0.0163(18) 0.0190(16) -0.0040(14)
F35 0.0628(14) 0.0647(14) 0.0984(18) -0.0196(13) 0.0206(13) -0.0253(11)
C36 0.0434(16) 0.0415(16) 0.0411(16) -0.0049(13) 0.0166(13) 0.0035(13)
F36 0.0600(11) 0.0433(11) 0.0578(11) 0.0045(9) 0.0194(9) -0.0094(9)
C41 0.0397(14) 0.0515(17) 0.0309(13) -0.0008(14) 0.0161(11) 0.0045(14)
C42 0.0469(16) 0.059(2) 0.0452(17) 0.0027(16) 0.0252(14) 0.0005(15)
F42 0.0715(13) 0.0549(12) 0.0828(14) -0.0023(11) 0.0497(12) -0.0134(10)
C43 0.0490(18) 0.089(3) 0.059(2) 0.007(2) 0.0304(17) -0.0051(19)
F43 0.0732(15) 0.117(2) 0.107(2) 0.0046(18) 0.0594(15) -0.0236(15)
C44 0.0501(19) 0.114(4) 0.058(2) 0.003(2) 0.0363(17) 0.013(2)
F44 0.0766(16) 0.156(3) 0.114(2) -0.002(2) 0.0725(17) 0.0165(18)
C45 0.059(2) 0.086(3) 0.0476(19) -0.0091(19) 0.0301(17) 0.018(2)
F45 0.0863(16) 0.105(2) 0.0809(16) -0.0190(15) 0.0476(14) 0.0295(14)
C46 0.0448(16) 0.060(2) 0.0426(16) -0.0061(16) 0.0201(14) 0.0061(15)
F46 0.0654(12) 0.0590(13) 0.0599(12) -0.0183(10) 0.0295(10) 0.0047(10)
C51 0.104(6) 0.049(7) 0.168(8) -0.001(5) 0.069(6) 0.009(4)
Cl1 0.0941(17) 0.176(3) 0.253(4) 0.067(3) -0.0012(19) -0.0438(18)
Cl2 0.208(3) 0.0932(16) 0.218(4) -0.042(2) 0.171(3) -0.0342(19)
C51A 0.121(15) 0.048(19) 0.121(13) -0.019(12) 0.071(12) 0.013(13)
Cl1A 0.119(5) 0.117(5) 0.153(6) -0.012(4) 0.020(4) 0.018(4)
Cl2A 0.129(5) 0.148(6) 0.128(5) -0.044(4) 0.045(4) 0.043(4)

loop_
_atom_type_symbol
_atom_type_description
_atom_type_scat_dispersion_real
_atom_type_scat_dispersion_imag
_atom_type_scat_source
C C 0.0181 0.0091 'International Tables Vol C Tables 4.2.6.8 and 6.1.1.4'
H H 0.0000 0.0000 'International Tables Vol C Tables 4.2.6.8 and 6.1.1.4'
B B 0.0090 0.0039 'International Tables Vol C Tables 4.2.6.8 and 6.1.1.4'
N N 0.0311 0.0180 'International Tables Vol C Tables 4.2.6.8 and 6.1.1.4'
O O 0.0492 0.0322 'International Tables Vol C Tables 4.2.6.8 and 6.1.1.4'
F F 0.0727 0.0534 'International Tables Vol C Tables 4.2.6.8 and 6.1.1.4'
P P 0.2955 0.4335 'International Tables Vol C Tables 4.2.6.8 and 6.1.1.4'
Cl Cl 0.3639 0.7018 'International Tables Vol C Tables 4.2.6.8 and 6.1.1.4'

loop_
_geom_angle_atom_site_label_1
_geom_angle_atom_site_label_2
_geom_angle_atom_site_label_3
_geom_angle
N1 P1 C2 90.37(12)
N1 P1 C21 109.31(12)
C2 P1 C21 120.97(12)
N1 P1 C11 116.46(12)
C2 P1 C11 110.20(12)
C21 P1 C11 108.91(12)
N1 B1 C3 96.4(2)
N1 B1 C31 112.2(2)
C3 B1 C31 113.9(2)
N1 B1 C41 108.2(2)
C3 B1 C41 117.9(3)
C31 B1 C41 107.7(2)
O1 N1 B1 126.1(2)
O1 N1 P1 118.89(19)
B1 N1 P1 115.01(17)
C6 C1 C2 112.6(2)
C6 C1 C7 101.5(3)
C2 C1 C7 96.8(2)
C6 C1 H1 114.6
C2 C1 H1 114.6
C7 C1 H1 114.6
C1 C2 C3 102.7(2)
C1 C2 P1 136.0(2)
C3 C2 P1 99.46(17)
C1 C2 H2 105.1
C3 C2 H2 105.1
P1 C2 H2 105.1
C4 C3 C2 101.3(2)
C4 C3 B1 130.9(2)
C2 C3 B1 103.9(2)
C4 C3 H3 106.2
C2 C3 H3 106.2
B1 C3 H3 106.2
C7 C4 C5 99.6(3)
C7 C4 C3 104.6(2)
C5 C4 C3 105.6(2)
C7 C4 H4 115.1
C5 C4 H4 115.1
C3 C4 H4 115.1
C4 C5 C6 102.2(3)
C4 C5 H5A 111.3
C6 C5 H5A 111.3
C4 C5 H5B 111.3
C6 C5 H5B 111.3
H5A C5 H5B 109.2
C1 C6 C5 104.3(3)
C1 C6 H6A 110.9
C5 C6 H6A 110.9
C1 C6 H6B 110.9
C5 C6 H6B 110.9
H6A C6 H6B 108.9
C4 C7 C1 94.7(2)
C4 C7 H7A 112.8
C1 C7 H7A 112.8
C4 C7 H7B 112.8
C1 C7 H7B 112.8
H7A C7 H7B 110.3
C16 C11 C12 120.1(3)
C16 C11 P1 115.5(2)
C12 C11 P1 124.4(2)
C13 C12 C11 117.6(3)
C13 C12 C17 116.8(2)
C11 C12 C17 125.6(3)
C14 C13 C12 123.4(3)
C14 C13 H13 118.3
C12 C13 H13 118.3
C13 C14 C15 118.1(3)
C13 C14 C18 120.3(3)
C15 C14 C18 121.6(3)
C14 C15 C16 121.7(3)
C14 C15 H15 119.1
C16 C15 H15 119.1
C15 C16 C11 119.1(3)
C15 C16 C19 116.9(3)
C11 C16 C19 124.0(3)
C12 C17 H17A 109.5
C12 C17 H17B 109.5
H17A C17 H17B 109.5
C12 C17 H17C 109.5
H17A C17 H17C 109.5
H17B C17 H17C 109.5
C14 C18 H18A 109.5
C14 C18 H18B 109.5
H18A C18 H18B 109.5
C14 C18 H18C 109.5
H18A C18 H18C 109.5
H18B C18 H18C 109.5
C16 C19 H19A 109.5
C16 C19 H19B 109.5
H19A C19 H19B 109.5
C16 C19 H19C 109.5
H19A C19 H19C 109.5
H19B C19 H19C 109.5
C26 C21 C22 119.6(3)
C26 C21 P1 123.5(2)
C22 C21 P1 116.7(2)
C23 C22 C21 118.4(3)
C23 C22 C27 116.5(3)
C21 C22 C27 125.1(3)
C24 C23 C22 122.3(3)
C24 C23 H23 118.8
C22 C23 H23 118.8
C25 C24 C23 117.9(3)
C25 C24 C28 121.6(4)
C23 C24 C28 120.5(4)
C24 C25 C26 123.6(3)
C24 C25 H25 118.2
C26 C25 H25 118.2
C25 C26 C21 118.1(3)
C25 C26 C29 117.0(3)
C21 C26 C29 125.0(3)
C22 C27 H27A 109.5
C22 C27 H27B 109.5
H27A C27 H27B 109.5
C22 C27 H27C 109.5
H27A C27 H27C 109.5
H27B C27 H27C 109.5
C24 C28 H28A 109.5
C24 C28 H28B 109.5
H28A C28 H28B 109.5
C24 C28 H28C 109.5
H28A C28 H28C 109.5
H28B C28 H28C 109.5
C26 C29 H29A 109.5
C26 C29 H29B 109.5
H29A C29 H29B 109.5
C26 C29 H29C 109.5
H29A C29 H29C 109.5
H29B C29 H29C 109.5
C32 C31 C36 113.7(3)
C32 C31 B1 118.5(3)
C36 C31 B1 127.7(3)
F32 C32 C33 116.0(3)
F32 C32 C31 119.3(3)
C33 C32 C31 124.7(3)
F33 C33 C34 120.4(3)
F33 C33 C32 120.7(3)
C34 C33 C32 118.9(3)
F34 C34 C33 120.4(4)
F34 C34 C35 120.2(4)
C33 C34 C35 119.4(3)
F35 C35 C34 120.1(3)
F35 C35 C36 120.1(4)
C34 C35 C36 119.7(3)
F36 C36 C35 116.1(3)
F36 C36 C31 120.5(3)
C35 C36 C31 123.5(3)
C46 C41 C42 114.0(3)
C46 C41 B1 121.7(3)
C42 C41 B1 124.3(3)
F42 C42 C41 121.2(3)
F42 C42 C43 115.0(3)
C41 C42 C43 123.8(4)
F43 C43 C44 120.6(3)
F43 C43 C42 120.0(4)
C44 C43 C42 119.3(4)
C45 C44 F44 122.0(4)
C45 C44 C43 119.4(3)
F44 C44 C43 118.7(4)
C44 C45 F45 120.3(3)
C44 C45 C46 120.3(4)
F45 C45 C46 119.4(4)
F46 C46 C41 120.5(3)
F46 C46 C45 116.4(3)
C41 C46 C45 123.1(4)
Cl1 C51 Cl2 112.9(10)
Cl1 C51 H51A 109.0
Cl2 C51 H51A 109.0
Cl1 C51 H51B 109.0
Cl2 C51 H51B 109.0
H51A C51 H51B 107.8
Cl1A C51A Cl2A 116.0(17)
Cl1A C51A H51C 108.3
Cl2A C51A H51C 108.3
Cl1A C51A H51D 108.3
Cl2A C51A H51D 108.3
H51C C51A H51D 107.4

loop_
_geom_bond_atom_site_label_1
_geom_bond_atom_site_label_2
_geom_bond_distance
P1 N1 1.744(2)
P1 C2 1.790(3)
P1 C21 1.808(3)
P1 C11 1.817(3)
B1 N1 1.617(4)
B1 C3 1.620(4)
B1 C31 1.644(4)
B1 C41 1.650(4)
O1 N1 1.291(3)
C1 C6 1.540(5)
C1 C2 1.542(4)
C1 C7 1.547(5)
C1 H1 0.9900
C2 C3 1.570(4)
C2 H2 0.9900
C3 C4 1.557(4)
C3 H3 0.9900
C4 C7 1.540(4)
C4 C5 1.546(5)
C4 H4 0.9900
C5 C6 1.554(5)
C5 H5A 0.9800
C5 H5B 0.9800
C6 H6A 0.9800
C6 H6B 0.9800
C7 H7A 0.9800
C7 H7B 0.9800
C11 C16 1.410(4)
C11 C12 1.414(4)
C12 C13 1.395(4)
C12 C17 1.503(4)
C13 C14 1.377(5)
C13 H13 0.9400
C14 C15 1.384(5)
C14 C18 1.509(5)
C15 C16 1.395(4)
C15 H15 0.9400
C16 C19 1.516(4)
C17 H17A 0.9700
C17 H17B 0.9700
C17 H17C 0.9700
C18 H18A 0.9700
C18 H18B 0.9700
C18 H18C 0.9700
C19 H19A 0.9700
C19 H19B 0.9700
C19 H19C 0.9700
C21 C26 1.411(4)
C21 C22 1.423(4)
C22 C23 1.398(4)
C22 C27 1.506(4)
C23 C24 1.380(5)
C23 H23 0.9400
C24 C25 1.370(5)
C24 C28 1.513(5)
C25 C26 1.390(4)
C25 H25 0.9400
C26 C29 1.510(5)
C27 H27A 0.9700
C27 H27B 0.9700
C27 H27C 0.9700
C28 H28A 0.9700
C28 H28B 0.9700
C28 H28C 0.9700
C29 H29A 0.9700
C29 H29B 0.9700
C29 H29C 0.9700
C31 C32 1.385(4)
C31 C36 1.387(4)
C32 F32 1.356(4)
C32 C33 1.382(5)
C33 F33 1.339(4)
C33 C34 1.365(6)
C34 F34 1.344(4)
C34 C35 1.376(6)
C35 F35 1.344(5)
C35 C36 1.382(5)
C36 F36 1.355(4)
C41 C46 1.384(5)
C41 C42 1.385(5)
C42 F42 1.350(4)
C42 C43 1.388(5)
C43 F43 1.344(5)
C43 C44 1.372(7)
C44 C45 1.347(7)
C44 F44 1.349(4)
C45 F45 1.353(5)
C45 C46 1.395(5)
C46 F46 1.341(4)
C51 Cl1 1.761(13)
C51 Cl2 1.772(13)
C51 H51A 0.9800
C51 H51B 0.9800
C51A Cl1A 1.78(2)
C51A Cl2A 1.778(18)
C51A H51C 0.9800
C51A H51D 0.9800

loop_
_geom_torsion_atom_site_label_1
_geom_torsion_atom_site_label_2
_geom_torsion_atom_site_label_3
_geom_torsion_atom_site_label_4
_geom_torsion
C3 B1 N1 O1 167.4(2)
C31 B1 N1 O1 -73.5(3)
C41 B1 N1 O1 45.2(4)
C3 B1 N1 P1 -14.4(2)
C31 B1 N1 P1 104.7(2)
C41 B1 N1 P1 -136.6(2)
C2 P1 N1 O1 160.5(2)
C21 P1 N1 O1 37.3(2)
C11 P1 N1 O1 -86.7(2)
C2 P1 N1 B1 -17.9(2)
C21 P1 N1 B1 -141.14(19)
C11 P1 N1 B1 94.9(2)
C6 C1 C2 C3 55.0(3)
C7 C1 C2 C3 -50.5(3)
C6 C1 C2 P1 -63.4(4)
C7 C1 C2 P1 -168.9(2)
N1 P1 C2 C1 164.0(3)
C21 P1 C2 C1 -83.1(3)
C11 P1 C2 C1 45.5(3)
N1 P1 C2 C3 44.48(17)
C21 P1 C2 C3 157.41(16)
C11 P1 C2 C3 -74.03(19)
C1 C2 C3 C4 19.0(3)
P1 C2 C3 C4 160.69(19)
C1 C2 C3 B1 156.5(2)
P1 C2 C3 B1 -61.8(2)
N1 B1 C3 C4 165.4(3)
C31 B1 C3 C4 47.7(4)
C41 B1 C3 C4 -80.1(4)
N1 B1 C3 C2 46.6(2)
C31 B1 C3 C2 -71.1(3)
C41 B1 C3 C2 161.1(2)
C2 C3 C4 C7 19.7(3)
B1 C3 C4 C7 -100.2(3)
C2 C3 C4 C5 -84.9(3)
B1 C3 C4 C5 155.2(3)
C7 C4 C5 C6 -41.6(3)
C3 C4 C5 C6 66.6(3)
C2 C1 C6 C5 -73.2(3)
C7 C1 C6 C5 29.3(3)
C4 C5 C6 C1 7.4(3)
C5 C4 C7 C1 58.7(3)
C3 C4 C7 C1 -50.3(3)
C6 C1 C7 C4 -54.0(3)
C2 C1 C7 C4 60.8(3)
N1 P1 C11 C16 -177.1(2)
C2 P1 C11 C16 -76.1(2)
C21 P1 C11 C16 58.8(2)
N1 P1 C11 C12 0.7(3)
C2 P1 C11 C12 101.7(2)
C21 P1 C11 C12 -123.5(2)
C16 C11 C12 C13 2.9(4)
P1 C11 C12 C13 -174.7(2)
C16 C11 C12 C17 -176.3(3)
P1 C11 C12 C17 6.1(4)
C11 C12 C13 C14 -0.5(4)
C17 C12 C13 C14 178.9(3)
C12 C13 C14 C15 -1.8(5)
C12 C13 C14 C18 177.1(3)
C13 C14 C15 C16 1.7(5)
C18 C14 C15 C16 -177.2(3)
C14 C15 C16 C11 0.7(5)
C14 C15 C16 C19 179.3(3)
C12 C11 C16 C15 -3.1(4)
P1 C11 C16 C15 174.7(2)
C12 C11 C16 C19 178.4(3)
P1 C11 C16 C19 -3.7(4)
N1 P1 C21 C26 103.7(2)
C2 P1 C21 C26 1.1(3)
C11 P1 C21 C26 -128.0(2)
N1 P1 C21 C22 -81.3(2)
C2 P1 C21 C22 176.1(2)
C11 P1 C21 C22 46.9(2)
C26 C21 C22 C23 1.2(4)
P1 C21 C22 C23 -174.0(2)
C26 C21 C22 C27 -177.8(3)
P1 C21 C22 C27 7.0(4)
C21 C22 C23 C24 -0.4(5)
C27 C22 C23 C24 178.7(3)
C22 C23 C24 C25 -0.7(5)
C22 C23 C24 C28 179.7(3)
C23 C24 C25 C26 1.0(5)
C28 C24 C25 C26 -179.3(3)
C24 C25 C26 C21 -0.2(5)
C24 C25 C26 C29 179.4(3)
C22 C21 C26 C25 -0.9(4)
P1 C21 C26 C25 173.9(2)
C22 C21 C26 C29 179.5(3)
P1 C21 C26 C29 -5.6(4)
N1 B1 C31 C32 173.7(2)
C3 B1 C31 C32 -78.1(3)
C41 B1 C31 C32 54.7(3)
N1 B1 C31 C36 -1.8(4)
C3 B1 C31 C36 106.5(3)
C41 B1 C31 C36 -120.7(3)
C36 C31 C32 F32 -178.8(3)
B1 C31 C32 F32 5.2(4)
C36 C31 C32 C33 2.6(4)
B1 C31 C32 C33 -173.4(3)
F32 C32 C33 F33 -0.7(4)
C31 C32 C33 F33 178.0(3)
F32 C32 C33 C34 -179.8(3)
C31 C32 C33 C34 -1.2(5)
F33 C33 C34 F34 0.7(5)
C32 C33 C34 F34 179.9(3)
F33 C33 C34 C35 -179.8(3)
C32 C33 C34 C35 -0.6(5)
F34 C34 C35 F35 0.1(5)
C33 C34 C35 F35 -179.4(3)
F34 C34 C35 C36 -179.7(3)
C33 C34 C35 C36 0.8(5)
F35 C35 C36 F36 1.2(5)
C34 C35 C36 F36 -179.0(3)
F35 C35 C36 C31 -179.0(3)
C34 C35 C36 C31 0.9(5)
C32 C31 C36 F36 177.4(3)
B1 C31 C36 F36 -7.0(4)
C32 C31 C36 C35 -2.5(4)
B1 C31 C36 C35 173.2(3)
N1 B1 C41 C46 -69.9(3)
C3 B1 C41 C46 -177.8(3)
C31 B1 C41 C46 51.6(4)
N1 B1 C41 C42 109.8(3)
C3 B1 C41 C42 1.9(4)
C31 B1 C41 C42 -128.7(3)
C46 C41 C42 F42 -177.5(3)
B1 C41 C42 F42 2.8(5)
C46 C41 C42 C43 2.3(5)
B1 C41 C42 C43 -177.4(3)
F42 C42 C43 F43 -2.4(5)
C41 C42 C43 F43 177.8(3)
F42 C42 C43 C44 178.4(3)
C41 C42 C43 C44 -1.4(6)
F43 C43 C44 C45 -179.6(4)
C42 C43 C44 C45 -0.4(6)
F43 C43 C44 F44 0.1(6)
C42 C43 C44 F44 179.3(4)
F44 C44 C45 F45 1.0(6)
C43 C44 C45 F45 -179.4(3)
F44 C44 C45 C46 -178.7(4)
C43 C44 C45 C46 1.0(6)
C42 C41 C46 F46 177.4(3)
B1 C41 C46 F46 -2.9(5)
C42 C41 C46 C45 -1.7(5)
B1 C41 C46 C45 178.1(3)
C44 C45 C46 F46 -179.0(3)
F45 C45 C46 F46 1.3(5)
C44 C45 C46 C41 0.1(6)
F45 C45 C46 C41 -179.6(3)
